data_4342863
loop_
_publ_author_name
'Kando, Aya'
'Hisamatsu, Yosuke'
'Ohwada, Hiroki'
'Itoh, Taiki'
'Moromizato, Shinsuke'
'Kohno, Masahiro'
'Aoki, Shin'

_publ_section_title
;
 Photochemical Properties of Red-Emitting Tris(cyclometalated)
 Iridium(III) Complexes Having Basic and Nitro Groups and Application to
 pH Sensing and Photoinduced Cell Death.
;
_journal_issue 11
_journal_name_full 'Inorganic chemistry'
_journal_page_first 5342
_journal_page_last 5357
_journal_paper_doi 10.1021/acs.inorgchem.5b00369
_journal_volume 54
_journal_year 2015
_chemical_formula_sum 'C48 H33 Ir N6 O6'
_chemical_formula_weight 982.00
_space_group_crystal_system monoclinic
_space_group_IT_number 15
_space_group_name_Hall '-C 2yc'
_space_group_name_H-M_alt 'C 1 2/c 1'
_symmetry_space_group_name_Hall '-C 2yc'
_symmetry_space_group_name_H-M 'C 1 2/c 1'
_atom_sites_solution_hydrogens geom
_audit_creation_method SHELXL-2014/7
_cell_angle_alpha 90
_cell_angle_beta 95.096(2)
_cell_angle_gamma 90
_cell_formula_units_Z 8
_cell_length_a 19.902(3)
_cell_length_b 29.796(4)
_cell_length_c 17.541(2)
_cell_measurement_temperature 273(2)
_cell_volume 10361(2)
_computing_structure_refinement 'SHELXL-2014/7 (Sheldrick, 2014)'
_diffrn_ambient_temperature 273(2)
_diffrn_measured_fraction_theta_full 0.993
_diffrn_measured_fraction_theta_max 0.993
_diffrn_radiation_type MoK\a
_diffrn_radiation_wavelength 0.71073
_diffrn_reflns_av_R_equivalents 0.0301
_diffrn_reflns_av_unetI/netI 0.0345
_diffrn_reflns_laue_measured_fraction_full 0.993
_diffrn_reflns_laue_measured_fraction_max 0.993
_diffrn_reflns_limit_h_max 23
_diffrn_reflns_limit_h_min -23
_diffrn_reflns_limit_k_max 29
_diffrn_reflns_limit_k_min -35
_diffrn_reflns_limit_l_max 20
_diffrn_reflns_limit_l_min -20
_diffrn_reflns_number 26028
_diffrn_reflns_point_group_measured_fraction_full 0.993
_diffrn_reflns_point_group_measured_fraction_max 0.993
_diffrn_reflns_theta_full 24.943
_diffrn_reflns_theta_max 24.943
_diffrn_reflns_theta_min 1.633
_exptl_absorpt_coefficient_mu 2.624
_exptl_absorpt_correction_T_max 0.4690
_exptl_absorpt_correction_T_min 0.2573
_exptl_absorpt_correction_type empirical
_exptl_absorpt_process_details
;
SADABS Sheldrick 1996
;
_exptl_crystal_colour red
_exptl_crystal_density_diffrn 1.259
_exptl_crystal_description block
_exptl_crystal_F_000 3904
_refine_diff_density_max 3.784
_refine_diff_density_min -1.692
_refine_diff_density_rms 0.236
_refine_ls_extinction_method none
_refine_ls_goodness_of_fit_ref 1.076
_refine_ls_hydrogen_treatment constr
_refine_ls_matrix_type full
_refine_ls_number_parameters 735
_refine_ls_number_reflns 9017
_refine_ls_number_restraints 1716
_refine_ls_restrained_S_all 1.020
_refine_ls_R_factor_all 0.0744
_refine_ls_R_factor_gt 0.0573
_refine_ls_shift/su_max 0.020
_refine_ls_shift/su_mean 0.001
_refine_ls_structure_factor_coef Fsqd
_refine_ls_weighting_details 'w=1/[\s^2^(Fo^2^)+(0.1234P)^2^+126.4873P] where P=(Fo^2^+2Fc^2^)/3'
_refine_ls_weighting_scheme calc
_refine_ls_wR_factor_gt 0.1712
_refine_ls_wR_factor_ref 0.1935
_reflns_Friedel_coverage 0.000
_reflns_number_gt 7237
_reflns_number_total 9017
_reflns_threshold_expression 'I > 2\s(I)'
_cod_data_source_file ic5b00369_si_002.cif
_cod_data_source_block c2c_a
_cod_depositor_comments 'Adding full bibliography for 4342863.cif.'
_cod_original_cell_volume 10360(2)
_cod_database_code 4342863
_shelx_shelxl_version_number 2014/7
_shelx_space_group_comment
;
The symmetry employed for this shelxl refinement is uniquely defined
by the following loop, which should always be used as a source of
symmetry information in preference to the above space-group names.
They are only intended as comments.
;

loop_
_space_group_symop_operation_xyz
'x, y, z'
'-x, y, -z+1/2'
'x+1/2, y+1/2, z'
'-x+1/2, y+1/2, -z+1/2'
'-x, -y, -z'
'x, -y, z-1/2'
'-x+1/2, -y+1/2, -z'
'x+1/2, -y+1/2, z-1/2'

loop_
_atom_site_label
_atom_site_type_symbol
_atom_site_fract_x
_atom_site_fract_y
_atom_site_fract_z
_atom_site_U_iso_or_equiv
_atom_site_adp_type
_atom_site_occupancy
_atom_site_site_symmetry_order
_atom_site_calc_flag
_atom_site_refinement_flags_posn
_atom_site_refinement_flags_adp
_atom_site_refinement_flags_occupancy
_atom_site_disorder_assembly
_atom_site_disorder_group
C1A C 0.4766(4) 0.3933(3) 0.3485(4) 0.0348(17) Uani 1 1 d D U . . .
H1AA H 0.5215 0.4020 0.3491 0.042 Uiso 1 1 calc R U . . .
C2A C 0.4298(4) 0.4178(3) 0.3085(4) 0.0386(18) Uani 1 1 d D U . . .
H2AA H 0.4428 0.4407 0.2769 0.046 Uiso 1 1 calc R U . . .
C3A C 0.3614(4) 0.4092(2) 0.3135(4) 0.0380(17) Uani 1 1 d D U . . .
C4A C 0.3101(4) 0.4365(3) 0.2788(5) 0.049(2) Uani 1 1 d D U . . .
H4AA H 0.3211 0.4601 0.2475 0.059 Uiso 1 1 calc R U . . .
C5A C 0.2445(5) 0.4287(3) 0.2904(6) 0.054(2) Uani 1 1 d D U . . .
H5AA H 0.2109 0.4463 0.2653 0.065 Uiso 1 1 calc R U . . .
C6A C 0.2272(5) 0.3946(3) 0.3396(6) 0.049(2) Uani 1 1 d D U . . .
H6AA H 0.1829 0.3916 0.3516 0.059 Uiso 1 1 calc R U . . .
C7A C 0.2752(4) 0.3658(2) 0.3697(5) 0.0390(18) Uani 1 1 d D U . . .
H7AA H 0.2626 0.3419 0.3995 0.047 Uiso 1 1 calc DR U . . .
C8A C 0.3438(4) 0.3712(2) 0.3567(4) 0.0329(16) Uani 1 1 d D U . . .
C9A C 0.3973(4) 0.3432(2) 0.3891(4) 0.0293(15) Uani 1 1 d D U . . .
C10A C 0.3909(3) 0.2990(2) 0.4264(4) 0.0291(15) Uani 1 1 d D U . . .
C11A C 0.3335(4) 0.27163(17) 0.4163(4) 0.0305(16) Uani 1 1 d D U . . .
H11A H 0.2954 0.2815 0.3863 0.037 Uiso 1 1 calc DR U . . .
C12A C 0.3336(4) 0.2303(2) 0.4508(4) 0.0327(16) Uani 1 1 d D U . . .
C13A C 0.3875(4) 0.2150(3) 0.5007(5) 0.0380(17) Uani 1 1 d D U . . .
C14A C 0.4437(4) 0.2425(3) 0.5084(4) 0.0326(16) Uani 1 1 d D U . . .
H14A H 0.4809 0.2327 0.5399 0.039 Uiso 1 1 calc R U . . .
C15A C 0.4485(4) 0.2843(2) 0.4719(4) 0.0272(14) Uani 1 1 d D U . . .
C16A C 0.3873(6) 0.1728(3) 0.5485(7) 0.053(3) Uani 1 1 d D U . . .
H16A H 0.4289 0.1707 0.5804 0.079 Uiso 1 1 calc R U . . .
H16B H 0.3826 0.1471 0.5154 0.079 Uiso 1 1 calc R U . . .
H16C H 0.3503 0.1738 0.5799 0.079 Uiso 1 1 calc R U . . .
C1B C 0.6572(4) 0.3725(3) 0.4309(5) 0.0392(18) Uani 1 1 d D U . . .
H1BA H 0.6663 0.3455 0.4074 0.047 Uiso 1 1 calc R U . . .
C2B C 0.6985(4) 0.4073(3) 0.4235(5) 0.048(2) Uani 1 1 d D U . . .
H2BA H 0.7371 0.4034 0.3980 0.058 Uiso 1 1 calc R U . . .
C3B C 0.6848(4) 0.4498(3) 0.4534(5) 0.0457(19) Uani 1 1 d D U . . .
C4B C 0.7255(5) 0.4869(3) 0.4428(6) 0.057(2) Uani 1 1 d D U . . .
H4BA H 0.7642 0.4837 0.4172 0.068 Uiso 1 1 calc R U . . .
C5B C 0.7086(5) 0.5285(4) 0.4699(6) 0.062(2) Uani 1 1 d D U . . .
H5BA H 0.7369 0.5528 0.4640 0.075 Uiso 1 1 calc R U . . .
C6B C 0.6491(6) 0.5347(4) 0.5065(7) 0.067(3) Uani 1 1 d D U . . .
H6BA H 0.6376 0.5629 0.5238 0.080 Uiso 1 1 calc R U . . .
C7B C 0.6091(5) 0.4989(3) 0.5162(5) 0.061(2) Uani 1 1 d D U . . .
H7BA H 0.5679 0.5035 0.5362 0.073 Uiso 1 1 calc DR U . . .
C8B C 0.6277(4) 0.4541(3) 0.4969(5) 0.0442(18) Uani 1 1 d D U . . .
C9B C 0.5883(4) 0.4144(3) 0.5068(4) 0.0359(17) Uani 1 1 d D U . . .
C10B C 0.5296(4) 0.4104(2) 0.5520(4) 0.0352(16) Uani 1 1 d D U . . .
C11B C 0.5093(4) 0.4411(3) 0.6051(4) 0.0449(19) Uani 1 1 d D U . . .
H11B H 0.5350 0.4668 0.6150 0.054 Uiso 1 1 calc DR U . . .
C12B C 0.4535(5) 0.4349(3) 0.6430(6) 0.0473(19) Uani 1 1 d D U . . .
C13B C 0.4159(4) 0.3954(3) 0.6374(5) 0.0387(18) Uani 1 1 d D U . . .
C14B C 0.4388(4) 0.3634(3) 0.5891(4) 0.0326(16) Uani 1 1 d D U . . .
H14B H 0.4156 0.3363 0.5849 0.039 Uiso 1 1 calc R U . . .
C15B C 0.4951(4) 0.3688(2) 0.5453(4) 0.0283(15) Uani 1 1 d D U . . .
C16B C 0.3558(4) 0.3864(3) 0.6801(5) 0.046(2) Uani 1 1 d D U . . .
H16D H 0.3320 0.3607 0.6585 0.068 Uiso 1 1 calc R U . . .
H16E H 0.3264 0.4121 0.6764 0.068 Uiso 1 1 calc R U . . .
H16F H 0.3701 0.3807 0.7329 0.068 Uiso 1 1 calc R U . . .
C1C C 0.5653(6) 0.2800(4) 0.3264(8) 0.035(2) Uani 0.693(9) 1 d D U P A 1
H1CA H 0.5328 0.2993 0.3035 0.042 Uiso 0.693(9) 1 calc R U P A 1
C2C C 0.5989(6) 0.2537(5) 0.2815(8) 0.042(2) Uani 0.693(9) 1 d D U P A 1
H2CA H 0.5875 0.2533 0.2289 0.050 Uiso 0.693(9) 1 calc R U P A 1
C3C C 0.6516(6) 0.2265(4) 0.3137(6) 0.043(2) Uani 0.693(9) 1 d D U P A 1
C4C C 0.6924(7) 0.2009(5) 0.2687(8) 0.049(3) Uani 0.693(9) 1 d D U P A 1
H4CA H 0.6848 0.2023 0.2157 0.059 Uiso 0.693(9) 1 calc R U P A 1
C5C C 0.7426(7) 0.1741(5) 0.3006(8) 0.050(3) Uani 0.693(9) 1 d D U P A 1
H5CA H 0.7668 0.1559 0.2698 0.059 Uiso 0.693(9) 1 calc R U P A 1
C6C C 0.7575(7) 0.1742(5) 0.3800(7) 0.047(2) Uani 0.693(9) 1 d D U P A 1
H6CA H 0.7910 0.1555 0.4027 0.057 Uiso 0.693(9) 1 calc R U P A 1
C7C C 0.7229(6) 0.2017(4) 0.4232(6) 0.044(2) Uani 0.693(9) 1 d D U P A 1
H7CA H 0.7383 0.2051 0.4745 0.053 Uiso 0.693(9) 1 calc DR U P A 1
C8C C 0.6648(8) 0.2257(5) 0.3955(5) 0.039(2) Uani 0.693(9) 1 d D U P A 1
C9C C 0.6218(15) 0.2515(8) 0.4396(6) 0.0327(18) Uani 0.693(9) 1 d D U P A 1
C10C C 0.6252(7) 0.2550(4) 0.5239(5) 0.033(2) Uani 0.693(9) 1 d D U P A 1
C11C C 0.6590(6) 0.2264(4) 0.5763(5) 0.039(2) Uani 0.693(9) 1 d D U P A 1
H11C H 0.6830 0.2023 0.5588 0.046 Uiso 0.693(9) 1 calc DR U P A 1
C12C C 0.6579(8) 0.2329(5) 0.6537(6) 0.046(2) Uani 0.693(9) 1 d D U P A 1
C13C C 0.6148(7) 0.2637(4) 0.6841(6) 0.040(2) Uani 0.693(9) 1 d D U P A 1
C14C C 0.5804(9) 0.2914(5) 0.6313(7) 0.036(2) Uani 0.693(9) 1 d D U P A 1
H14C H 0.5541 0.3140 0.6500 0.043 Uiso 0.693(9) 1 calc R U P A 1
C15C C 0.582(2) 0.2883(11) 0.5509(9) 0.0319(19) Uani 0.693(9) 1 d D U P A 1
C16C C 0.6041(8) 0.2682(6) 0.7673(7) 0.044(4) Uani 0.693(9) 1 d D U P A 1
H16G H 0.5699 0.2903 0.7734 0.066 Uiso 0.693(9) 1 calc R U P A 1
H16H H 0.6455 0.2773 0.7953 0.066 Uiso 0.693(9) 1 calc R U P A 1
H16I H 0.5901 0.2399 0.7865 0.066 Uiso 0.693(9) 1 calc R U P A 1
C1D C 0.5834(14) 0.2872(9) 0.3269(17) 0.036(3) Uani 0.307(9) 1 d D U P A 2
H1DA H 0.5618 0.3125 0.3055 0.043 Uiso 0.307(9) 1 calc R U P A 2
C2D C 0.6134(13) 0.2580(9) 0.2835(16) 0.040(3) Uani 0.307(9) 1 d D U P A 2
H2DA H 0.6073 0.2610 0.2305 0.048 Uiso 0.307(9) 1 calc R U P A 2
C3D C 0.6540(11) 0.2230(7) 0.3150(11) 0.043(2) Uani 0.307(9) 1 d D U P A 2
C4D C 0.6796(16) 0.1893(10) 0.2695(14) 0.048(3) Uani 0.307(9) 1 d D U P A 2
H4DA H 0.6645 0.1869 0.2179 0.057 Uiso 0.307(9) 1 calc R U P A 2
C5D C 0.7270(15) 0.1602(10) 0.3019(13) 0.049(3) Uani 0.307(9) 1 d D U P A 2
H5DA H 0.7536 0.1436 0.2712 0.059 Uiso 0.307(9) 1 calc R U P A 2
C6D C 0.7354(15) 0.1553(10) 0.3819(13) 0.050(3) Uani 0.307(9) 1 d D U P A 2
H6DA H 0.7611 0.1318 0.4038 0.059 Uiso 0.307(9) 1 calc R U P A 2
C7D C 0.7056(12) 0.1851(8) 0.4270(11) 0.043(3) Uani 0.307(9) 1 d D U P A 2
H7DA H 0.7146 0.1830 0.4798 0.051 Uiso 0.307(9) 1 calc DR U P A 2
C8D C 0.6617(18) 0.2192(10) 0.3967(9) 0.039(2) Uani 0.307(9) 1 d D U P A 2
C9D C 0.625(3) 0.2500(17) 0.4398(12) 0.034(2) Uani 0.307(9) 1 d D U P A 2
C10D C 0.6180(18) 0.2489(10) 0.5230(11) 0.034(2) Uani 0.307(9) 1 d D U P A 2
C11D C 0.6335(13) 0.2130(8) 0.5719(10) 0.041(3) Uani 0.307(9) 1 d D U P A 2
H11D H 0.6469 0.1858 0.5519 0.050 Uiso 0.307(9) 1 calc DR U P A 2
C12D C 0.6294(18) 0.2171(10) 0.6495(11) 0.047(3) Uani 0.307(9) 1 d D U P A 2
C13D C 0.5967(17) 0.2525(9) 0.6828(13) 0.041(3) Uani 0.307(9) 1 d D U P A 2
C14D C 0.573(2) 0.2851(11) 0.6313(14) 0.036(3) Uani 0.307(9) 1 d D U P A 2
H14D H 0.5486 0.3088 0.6502 0.043 Uiso 0.307(9) 1 calc R U P A 2
C15D C 0.582(6) 0.286(2) 0.5522(19) 0.034(3) Uani 0.307(9) 1 d D U P A 2
C16D C 0.583(2) 0.2558(12) 0.7654(14) 0.046(6) Uani 0.307(9) 1 d D U P A 2
H16J H 0.5711 0.2861 0.7770 0.069 Uiso 0.307(9) 1 calc R U P A 2
H16K H 0.6222 0.2470 0.7973 0.069 Uiso 0.307(9) 1 calc R U P A 2
H16L H 0.5460 0.2363 0.7747 0.069 Uiso 0.307(9) 1 calc R U P A 2
Ir1 Ir 0.52850(2) 0.32426(2) 0.47377(2) 0.02689(15) Uani 1 1 d . U . . .
N1B N 0.6015(3) 0.3754(2) 0.4724(4) 0.0331(14) Uani 1 1 d . U . . .
N1A N 0.4612(3) 0.3563(2) 0.3885(4) 0.0309(14) Uani 1 1 d . U . . .
N2A N 0.2728(4) 0.2035(2) 0.4352(4) 0.0371(15) Uani 1 1 d . U . . .
N2B N 0.4340(4) 0.4726(3) 0.6892(5) 0.056(2) Uani 1 1 d . U . . .
N1C N 0.5762(11) 0.2800(12) 0.404(2) 0.032(2) Uani 0.693(9) 1 d . U P A 1
N2C N 0.7008(8) 0.2028(5) 0.7011(8) 0.062(3) Uani 0.693(9) 1 d . U P A 1
N1D N 0.585(3) 0.279(3) 0.406(5) 0.033(3) Uani 0.307(9) 1 d . U P A 2
N2D N 0.6544(18) 0.1798(10) 0.6935(18) 0.061(3) Uani 0.307(9) 1 d . U P A 2
O1A O 0.2223(3) 0.2218(2) 0.4075(4) 0.0518(17) Uani 1 1 d . U . . .
O2A O 0.2739(4) 0.1638(3) 0.4502(5) 0.069(2) Uani 1 1 d . U . . .
O1B O 0.4499(4) 0.5110(3) 0.6688(5) 0.071(2) Uani 1 1 d . U . . .
O2B O 0.4017(4) 0.4654(3) 0.7439(5) 0.068(2) Uani 1 1 d . U . . .
O1C O 0.7347(8) 0.1739(4) 0.6737(7) 0.069(3) Uani 0.693(9) 1 d . U P A 1
O2C O 0.7092(8) 0.2102(5) 0.7710(7) 0.094(4) Uani 0.693(9) 1 d . U P A 1
O1D O 0.6902(17) 0.1490(11) 0.6669(16) 0.075(5) Uani 0.307(9) 1 d . U P A 2
O2D O 0.6333(17) 0.1732(9) 0.7576(17) 0.078(5) Uani 0.307(9) 1 d . U P A 2

loop_
_atom_site_aniso_label
_atom_site_aniso_U_11
_atom_site_aniso_U_22
_atom_site_aniso_U_33
_atom_site_aniso_U_23
_atom_site_aniso_U_13
_atom_site_aniso_U_12
C1A 0.044(4) 0.036(4) 0.026(3) 0.002(3) 0.010(3) -0.003(3)
C2A 0.049(4) 0.040(4) 0.028(4) 0.005(3) 0.013(3) -0.004(3)
C3A 0.051(4) 0.038(4) 0.025(3) 0.004(3) 0.008(3) -0.002(3)
C4A 0.059(4) 0.048(4) 0.041(4) 0.015(3) 0.009(4) 0.005(4)
C5A 0.054(4) 0.052(4) 0.056(5) 0.017(4) 0.004(4) 0.003(4)
C6A 0.046(4) 0.047(4) 0.055(4) 0.013(4) 0.005(4) -0.001(4)
C7A 0.044(4) 0.037(4) 0.036(4) 0.006(3) 0.004(3) -0.003(3)
C8A 0.044(3) 0.034(3) 0.022(3) 0.000(3) 0.008(3) -0.004(3)
C9A 0.040(3) 0.029(3) 0.020(3) -0.001(3) 0.005(3) -0.004(3)
C10A 0.039(3) 0.031(3) 0.019(3) 0.001(3) 0.009(3) -0.001(3)
C11A 0.039(4) 0.032(3) 0.021(3) 0.000(3) 0.006(3) 0.001(3)
C12A 0.039(3) 0.034(3) 0.026(3) -0.002(3) 0.009(3) -0.005(3)
C13A 0.047(4) 0.038(4) 0.030(4) 0.002(3) 0.010(3) -0.003(3)
C14A 0.040(4) 0.035(4) 0.023(3) 0.000(3) 0.006(3) 0.000(3)
C15A 0.034(3) 0.033(3) 0.016(3) 0.000(3) 0.008(3) -0.004(3)
C16A 0.053(6) 0.049(5) 0.055(6) 0.019(4) -0.003(5) -0.009(4)
C1B 0.040(4) 0.044(4) 0.035(4) -0.002(3) 0.011(3) -0.001(3)
C2B 0.047(4) 0.056(4) 0.044(4) 0.002(4) 0.016(3) -0.002(4)
C3B 0.049(4) 0.050(4) 0.040(4) 0.001(3) 0.011(3) -0.008(3)
C4B 0.062(5) 0.061(5) 0.049(4) 0.004(4) 0.016(4) -0.014(4)
C5B 0.074(5) 0.063(5) 0.052(5) -0.003(4) 0.018(4) -0.024(4)
C6B 0.082(5) 0.060(5) 0.060(5) -0.010(4) 0.022(4) -0.015(4)
C7B 0.075(5) 0.056(5) 0.053(5) -0.007(4) 0.023(4) -0.010(4)
C8B 0.055(4) 0.045(4) 0.034(4) -0.006(3) 0.013(3) -0.011(3)
C9B 0.040(3) 0.041(4) 0.027(3) -0.001(3) 0.009(3) -0.004(3)
C10B 0.035(3) 0.041(4) 0.030(3) -0.005(3) 0.009(3) -0.003(3)
C11B 0.045(4) 0.040(4) 0.052(4) -0.018(3) 0.016(3) -0.007(3)
C12B 0.051(4) 0.042(4) 0.051(4) -0.018(3) 0.017(3) -0.003(3)
C13B 0.043(4) 0.040(4) 0.034(4) -0.008(3) 0.012(3) -0.002(3)
C14B 0.041(4) 0.027(3) 0.031(4) -0.001(3) 0.006(3) -0.006(3)
C15B 0.029(3) 0.037(3) 0.018(3) 0.003(3) 0.000(3) 0.002(3)
C16B 0.049(5) 0.047(5) 0.043(5) -0.012(4) 0.019(4) -0.007(4)
C1C 0.041(5) 0.041(4) 0.024(4) 0.000(3) 0.013(4) 0.002(4)
C2C 0.050(4) 0.050(4) 0.028(4) -0.002(3) 0.014(4) 0.005(4)
C3C 0.049(4) 0.050(4) 0.033(3) 0.000(3) 0.017(3) 0.003(3)
C4C 0.056(4) 0.056(5) 0.039(4) -0.002(4) 0.023(4) 0.004(4)
C5C 0.051(4) 0.055(5) 0.046(4) -0.005(4) 0.023(4) 0.003(4)
C6C 0.044(4) 0.052(5) 0.047(4) -0.003(4) 0.015(4) 0.004(4)
C7C 0.044(4) 0.048(4) 0.042(4) -0.003(4) 0.012(4) 0.003(4)
C8C 0.042(4) 0.044(4) 0.032(3) -0.002(3) 0.013(3) 0.000(3)
C9C 0.038(4) 0.034(3) 0.027(3) -0.003(3) 0.009(3) 0.001(3)
C10C 0.040(4) 0.035(4) 0.025(3) -0.002(3) 0.007(3) 0.002(3)
C11C 0.047(4) 0.040(4) 0.029(4) -0.004(3) 0.006(4) 0.006(4)
C12C 0.057(4) 0.047(4) 0.035(4) 0.002(3) 0.004(3) 0.010(4)
C13C 0.049(4) 0.043(4) 0.029(4) -0.002(4) 0.003(4) 0.002(4)
C14C 0.044(4) 0.038(4) 0.025(4) -0.005(3) 0.006(3) 0.001(4)
C15C 0.038(3) 0.036(4) 0.023(3) -0.004(3) 0.008(3) -0.001(4)
C16C 0.057(8) 0.051(8) 0.024(6) -0.001(5) 0.000(6) 0.002(6)
C1D 0.039(5) 0.040(5) 0.028(4) -0.002(4) 0.009(4) 0.001(5)
C2D 0.045(5) 0.047(5) 0.029(4) -0.002(4) 0.013(4) 0.003(4)
C3D 0.048(4) 0.049(4) 0.034(4) -0.001(4) 0.015(4) 0.003(4)
C4D 0.052(5) 0.052(5) 0.041(5) -0.003(4) 0.018(4) -0.001(4)
C5D 0.051(5) 0.053(5) 0.047(5) -0.004(5) 0.019(4) 0.001(5)
C6D 0.050(5) 0.053(5) 0.048(5) -0.003(5) 0.013(4) 0.004(5)
C7D 0.043(5) 0.048(5) 0.039(5) -0.001(4) 0.013(4) 0.004(4)
C8D 0.042(4) 0.044(4) 0.033(4) -0.002(4) 0.013(4) 0.002(4)
C9D 0.039(4) 0.036(4) 0.028(4) -0.002(4) 0.009(4) 0.001(4)
C10D 0.040(4) 0.037(4) 0.027(4) -0.002(4) 0.007(4) 0.003(4)
C11D 0.049(5) 0.043(5) 0.032(4) -0.001(4) 0.004(4) 0.004(4)
C12D 0.055(4) 0.050(4) 0.035(4) 0.001(4) 0.005(4) 0.010(4)
C13D 0.048(5) 0.044(5) 0.030(4) -0.001(4) 0.004(4) 0.003(4)
C14D 0.043(5) 0.039(5) 0.027(4) -0.004(4) 0.006(4) 0.000(4)
C15D 0.039(4) 0.037(5) 0.026(4) -0.004(4) 0.007(4) -0.001(4)
C16D 0.053(11) 0.050(11) 0.034(9) -0.002(9) -0.004(9) 0.002(9)
Ir1 0.0348(2) 0.0306(2) 0.0164(2) -0.00214(11) 0.00802(13) -0.00119(12)
N1B 0.036(3) 0.038(3) 0.027(3) -0.003(3) 0.013(3) -0.004(3)
N1A 0.042(3) 0.030(3) 0.022(3) -0.002(2) 0.008(3) -0.001(3)
N2A 0.045(4) 0.039(4) 0.028(3) 0.000(3) 0.007(3) -0.011(3)
N2B 0.060(4) 0.050(4) 0.062(4) -0.026(4) 0.023(4) -0.008(4)
N1C 0.038(5) 0.035(4) 0.025(3) -0.001(3) 0.009(4) 0.003(4)
N2C 0.079(5) 0.064(5) 0.042(4) 0.004(4) 0.006(4) 0.022(4)
N1D 0.038(5) 0.036(4) 0.027(4) -0.002(4) 0.009(5) 0.000(5)
N2D 0.073(5) 0.065(5) 0.044(5) 0.005(5) 0.007(5) 0.020(5)
O1A 0.049(4) 0.052(4) 0.054(4) 0.002(3) -0.001(3) -0.011(3)
O2A 0.070(5) 0.051(4) 0.083(6) 0.019(4) -0.017(4) -0.024(4)
O1B 0.077(5) 0.051(4) 0.090(6) -0.030(4) 0.040(4) -0.015(4)
O2B 0.074(5) 0.065(5) 0.070(5) -0.033(4) 0.042(4) -0.014(4)
O1C 0.090(7) 0.075(7) 0.043(5) 0.010(5) 0.012(5) 0.045(6)
O2C 0.127(8) 0.101(8) 0.051(6) 0.001(6) -0.007(6) 0.047(7)
O1D 0.096(10) 0.080(10) 0.051(9) 0.008(8) 0.013(9) 0.033(9)
O2D 0.102(10) 0.084(10) 0.048(9) 0.016(8) 0.015(9) 0.043(8)

loop_
_atom_type_symbol
_atom_type_description
_atom_type_scat_dispersion_real
_atom_type_scat_dispersion_imag
_atom_type_scat_source
C C 0.0033 0.0016 'International Tables Vol C Tables 4.2.6.8 and 6.1.1.4'
H H 0.0000 0.0000 'International Tables Vol C Tables 4.2.6.8 and 6.1.1.4'
N N 0.0061 0.0033 'International Tables Vol C Tables 4.2.6.8 and 6.1.1.4'
O O 0.0106 0.0060 'International Tables Vol C Tables 4.2.6.8 and 6.1.1.4'
Ir Ir -1.4442 7.9887 'International Tables Vol C Tables 4.2.6.8 and 6.1.1.4'

loop_
_geom_angle_atom_site_label_1
_geom_angle_atom_site_label_2
_geom_angle_atom_site_label_3
_geom_angle
C2A C1A N1A 122.5(8)
C2A C1A H1AA 118.7
N1A C1A H1AA 118.7
C1A C2A C3A 120.4(7)
C1A C2A H2AA 119.8
C3A C2A H2AA 119.8
C2A C3A C4A 122.9(7)
C2A C3A C8A 117.8(7)
C4A C3A C8A 119.3(7)
C5A C4A C3A 120.6(8)
C5A C4A H4AA 119.7
C3A C4A H4AA 119.7
C4A C5A C6A 120.6(9)
C4A C5A H5AA 119.7
C6A C5A H5AA 119.7
C7A C6A C5A 119.9(8)
C7A C6A H6AA 120.1
C5A C6A H6AA 120.1
C6A C7A C8A 121.5(7)
C6A C7A H7AA 119.3
C8A C7A H7AA 119.3
C7A C8A C3A 117.5(6)
C7A C8A C9A 124.4(6)
C3A C8A C9A 117.9(6)
N1A C9A C8A 120.2(6)
N1A C9A C10A 112.6(6)
C8A C9A C10A 127.2(6)
C11A C10A C15A 120.4(6)
C11A C10A C9A 124.2(6)
C15A C10A C9A 115.4(6)
C12A C11A C10A 119.7(6)
C12A C11A H11A 120.1
C10A C11A H11A 120.1
C11A C12A C13A 122.6(7)
C11A C12A N2A 116.1(7)
C13A C12A N2A 121.2(7)
C14A C13A C12A 115.9(7)
C14A C13A C16A 118.7(7)
C12A C13A C16A 125.3(7)
C13A C14A C15A 124.5(7)
C13A C14A H14A 117.7
C15A C14A H14A 117.7
C10A C15A C14A 116.6(6)
C10A C15A Ir1 115.8(5)
C14A C15A Ir1 127.6(5)
C13A C16A H16A 109.5
C13A C16A H16B 109.5
H16A C16A H16B 109.5
C13A C16A H16C 109.5
H16A C16A H16C 109.5
H16B C16A H16C 109.5
C2B C1B N1B 122.1(8)
C2B C1B H1BA 118.9
N1B C1B H1BA 118.9
C1B C2B C3B 121.3(8)
C1B C2B H2BA 119.3
C3B C2B H2BA 119.3
C4B C3B C2B 122.0(8)
C4B C3B C8B 120.0(8)
C2B C3B C8B 118.1(7)
C3B C4B C5B 120.2(9)
C3B C4B H4BA 119.9
C5B C4B H4BA 119.9
C4B C5B C6B 121.0(9)
C4B C5B H5BA 119.5
C6B C5B H5BA 119.5
C7B C6B C5B 118.9(10)
C7B C6B H6BA 120.5
C5B C6B H6BA 120.5
C6B C7B C8B 122.5(9)
C6B C7B H7BA 118.7
C8B C7B H7BA 118.7
C3B C8B C9B 117.3(7)
C3B C8B C7B 116.3(6)
C9B C8B C7B 125.6(6)
N1B C9B C8B 121.7(6)
N1B C9B C10B 111.6(6)
C8B C9B C10B 126.7(6)
C11B C10B C15B 117.6(6)
C11B C10B C9B 126.7(6)
C15B C10B C9B 115.3(6)
C12B C11B C10B 122.5(7)
C12B C11B H11B 118.7
C10B C11B H11B 118.7
C11B C12B C13B 122.6(7)
C11B C12B N2B 116.0(7)
C13B C12B N2B 121.5(7)
C14B C13B C12B 115.0(7)
C14B C13B C16B 120.5(7)
C12B C13B C16B 124.5(7)
C13B C14B C15B 124.9(7)
C13B C14B H14B 117.5
C15B C14B H14B 117.5
C10B C15B C14B 116.9(6)
C10B C15B Ir1 116.8(5)
C14B C15B Ir1 126.3(5)
C13B C16B H16D 109.5
C13B C16B H16E 109.5
H16D C16B H16E 109.5
C13B C16B H16F 109.5
H16D C16B H16F 109.5
H16E C16B H16F 109.5
C2C C1C N1C 123.3(16)
C2C C1C H1CA 118.4
N1C C1C H1CA 118.4
C1C C2C C3C 119.8(11)
C1C C2C H2CA 120.1
C3C C2C H2CA 120.1
C2C C3C C8C 118.4(9)
C2C C3C C4C 122.3(10)
C8C C3C C4C 119.3(10)
C5C C4C C3C 121.8(11)
C5C C4C H4CA 119.1
C3C C4C H4CA 119.1
C4C C5C C6C 119.6(11)
C4C C5C H5CA 120.2
C6C C5C H5CA 120.2
C7C C6C C5C 119.1(11)
C7C C6C H6CA 120.4
C5C C6C H6CA 120.4
C6C C7C C8C 124.1(10)
C6C C7C H7CA 117.9
C8C C7C H7CA 117.9
C7C C8C C9C 126.8(8)
C7C C8C C3C 115.1(8)
C9C C8C C3C 117.9(9)
N1C C9C C8C 119.7(16)
N1C C9C C10C 112.8(16)
C8C C9C C10C 127.2(9)
C11C C10C C15C 118.9(8)
C11C C10C C9C 126.7(7)
C15C C10C C9C 114.0(9)
C10C C11C C12C 121.3(9)
C10C C11C H11C 119.3
C12C C11C H11C 119.3
C11C C12C C13C 122.4(10)
C11C C12C N2C 114.9(10)
C13C C12C N2C 122.5(10)
C14C C13C C12C 115.1(10)
C14C C13C C16C 119.7(10)
C12C C13C C16C 125.2(11)
C13C C14C C15C 125.4(11)
C13C C14C H14C 117.3
C15C C14C H14C 117.3
C10C C15C C14C 116.1(12)
C10C C15C Ir1 117.2(8)
C14C C15C Ir1 126.7(9)
C13C C16C H16G 109.5
C13C C16C H16H 109.5
H16G C16C H16H 109.5
C13C C16C H16I 109.5
H16G C16C H16I 109.5
H16H C16C H16I 109.5
C2D C1D N1D 118(4)
C2D C1D H1DA 120.9
N1D C1D H1DA 120.9
C1D C2D C3D 122(2)
C1D C2D H2DA 118.9
C3D C2D H2DA 118.9
C4D C3D C2D 122.2(16)
C4D C3D C8D 119.9(15)
C2D C3D C8D 117.4(15)
C3D C4D C5D 119.3(18)
C3D C4D H4DA 120.4
C5D C4D H4DA 120.4
C6D C5D C4D 119.8(18)
C6D C5D H5DA 120.1
C4D C5D H5DA 120.1
C7D C6D C5D 119.7(18)
C7D C6D H6DA 120.2
C5D C6D H6DA 120.2
C6D C7D C8D 122.5(15)
C6D C7D H7DA 118.7
C8D C7D H7DA 118.7
C7D C8D C3D 116.2(12)
C7D C8D C9D 126.3(10)
C3D C8D C9D 117.5(14)
N1D C9D C8D 120(4)
N1D C9D C10D 112(4)
C8D C9D C10D 127.0(10)
C11D C10D C15D 117.3(14)
C11D C10D C9D 126.4(12)
C15D C10D C9D 115.5(13)
C10D C11D C12D 120.9(16)
C10D C11D H11D 119.5
C12D C11D H11D 119.5
C11D C12D C13D 123.5(17)
C11D C12D N2D 115(2)
C13D C12D N2D 121.3(19)
C14D C13D C12D 113.9(15)
C14D C13D C16D 120.1(17)
C12D C13D C16D 125.8(18)
C13D C14D C15D 125.2(17)
C13D C14D H14D 117.4
C15D C14D H14D 117.4
C10D C15D C14D 117.5(16)
C10D C15D Ir1 116(2)
C14D C15D Ir1 124(3)
C13D C16D H16J 109.5
C13D C16D H16K 109.5
H16J C16D H16K 109.5
C13D C16D H16L 109.5
H16J C16D H16L 109.5
H16K C16D H16L 109.5
C15C Ir1 C15B 96.8(5)
C15C Ir1 C15A 93.8(16)
C15B Ir1 C15A 95.7(3)
C15B Ir1 C15D 98.0(8)
C15A Ir1 C15D 93(4)
C15C Ir1 N1C 79.4(10)
C15B Ir1 N1C 172.6(8)
C15A Ir1 N1C 91.0(9)
C15C Ir1 N1B 94.2(16)
C15B Ir1 N1B 78.1(3)
C15A Ir1 N1B 170.4(3)
C15D Ir1 N1B 96(4)
N1C Ir1 N1B 95.7(9)
C15B Ir1 N1D 168.5(17)
C15A Ir1 N1D 94.1(19)
C15D Ir1 N1D 76(2)
N1B Ir1 N1D 93(2)
C15C Ir1 N1A 172.4(16)
C15B Ir1 N1A 85.4(3)
C15A Ir1 N1A 78.7(3)
C15D Ir1 N1A 171(4)
N1C Ir1 N1A 99.2(9)
N1B Ir1 N1A 93.4(3)
N1D Ir1 N1A 102(2)
C9B N1B C1B 119.3(7)
C9B N1B Ir1 117.1(5)
C1B N1B Ir1 123.2(5)
C9A N1A C1A 120.2(7)
C9A N1A Ir1 113.7(5)
C1A N1A Ir1 124.5(5)
O1A N2A O2A 121.7(7)
O1A N2A C12A 118.5(7)
O2A N2A C12A 119.8(7)
O2B N2B O1B 123.4(8)
O2B N2B C12B 119.1(8)
O1B N2B C12B 117.4(8)
C1C N1C C9C 120(2)
C1C N1C Ir1 123.3(18)
C9C N1C Ir1 116(2)
O1C N2C O2C 118.8(14)
O1C N2C C12C 121.9(12)
O2C N2C C12C 118.7(13)
C9D N1D C1D 123(6)
C9D N1D Ir1 119(5)
C1D N1D Ir1 117(4)
O2D N2D O1D 117(3)
O2D N2D C12D 119(3)
O1D N2D C12D 123(3)

loop_
_geom_bond_atom_site_label_1
_geom_bond_atom_site_label_2
_geom_bond_distance
C1A C2A 1.333(10)
C1A N1A 1.357(10)
C1A H1AA 0.9300
C2A C3A 1.396(10)
C2A H2AA 0.9300
C3A C4A 1.400(11)
C3A C8A 1.423(9)
C4A C5A 1.359(11)
C4A H4AA 0.9300
C5A C6A 1.396(11)
C5A H5AA 0.9300
C6A C7A 1.355(10)
C6A H6AA 0.9300
C7A C8A 1.414(10)
C7A H7AA 0.9300
C8A C9A 1.430(9)
C9A N1A 1.331(10)
C9A C10A 1.482(8)
C10A C11A 1.402(9)
C10A C15A 1.407(9)
C11A C12A 1.372(9)
C11A H11A 0.9300
C12A C13A 1.399(10)
C12A N2A 1.455(10)
C13A C14A 1.383(10)
C13A C16A 1.511(10)
C14A C15A 1.407(9)
C14A H14A 0.9300
C15A Ir1 1.986(7)
C16A H16A 0.9600
C16A H16B 0.9600
C16A H16C 0.9600
C1B C2B 1.337(11)
C1B N1B 1.381(10)
C1B H1BA 0.9300
C2B C3B 1.406(11)
C2B H2BA 0.9300
C3B C4B 1.394(11)
C3B C8B 1.428(10)
C4B C5B 1.380(12)
C4B H4BA 0.9300
C5B C6B 1.408(12)
C5B H5BA 0.9300
C6B C7B 1.349(11)
C6B H6BA 0.9300
C7B C8B 1.435(11)
C7B H7BA 0.9300
C8B C9B 1.439(9)
C9B N1B 1.345(10)
C9B C10B 1.474(8)
C10B C11B 1.390(9)
C10B C15B 1.417(9)
C11B C12B 1.358(10)
C11B H11B 0.9300
C12B C13B 1.392(10)
C12B N2B 1.457(11)
C13B C14B 1.380(10)
C13B C16B 1.491(10)
C14B C15B 1.424(9)
C14B H14B 0.9300
C15B Ir1 1.981(7)
C16B H16D 0.9600
C16B H16E 0.9600
C16B H16F 0.9600
C1C C2C 1.332(12)
C1C N1C 1.36(4)
C1C H1CA 0.9300
C2C C3C 1.404(12)
C2C H2CA 0.9300
C3C C8C 1.435(11)
C3C C4C 1.406(12)
C4C C5C 1.359(14)
C4C H4CA 0.9300
C5C C6C 1.398(14)
C5C H5CA 0.9300
C6C C7C 1.347(12)
C6C H6CA 0.9300
C7C C8C 1.409(13)
C7C H7CA 0.9300
C8C C9C 1.428(11)
C9C N1C 1.36(3)
C9C C10C 1.477(8)
C10C C11C 1.384(11)
C10C C15C 1.428(12)
C11C C12C 1.372(12)
C11C H11C 0.9300
C12C C13C 1.393(13)
C12C N2C 1.448(18)
C13C C14C 1.377(12)
C13C C16C 1.501(12)
C14C C15C 1.415(12)
C14C H14C 0.9300
C15C Ir1 1.958(17)
C16C H16G 0.9600
C16C H16H 0.9600
C16C H16I 0.9600
C1D C2D 1.332(16)
C1D N1D 1.40(9)
C1D H1DA 0.9300
C2D C3D 1.402(15)
C2D H2DA 0.9300
C3D C4D 1.407(15)
C3D C8D 1.432(14)
C4D C5D 1.368(17)
C4D H4DA 0.9300
C5D C6D 1.405(17)
C5D H5DA 0.9300
C6D C7D 1.358(16)
C6D H6DA 0.9300
C7D C8D 1.413(15)
C7D H7DA 0.9300
C8D C9D 1.433(14)
C9D N1D 1.28(7)
C9D C10D 1.477(9)
C10D C11D 1.388(15)
C10D C15D 1.422(14)
C11D C12D 1.377(15)
C11D H11D 0.9300
C12D C13D 1.395(16)
C12D N2D 1.42(4)
C13D C14D 1.382(15)
C13D C16D 1.503(15)
C14D C15D 1.418(15)
C14D H14D 0.9300
C15D Ir1 2.03(4)
C16D H16J 0.9600
C16D H16K 0.9600
C16D H16L 0.9600
Ir1 N1C 2.09(3)
Ir1 N1B 2.108(7)
Ir1 N1D 2.19(8)
Ir1 N1A 2.142(7)
N2A O1A 1.208(10)
N2A O2A 1.211(10)
N2B O2B 1.220(11)
N2B O1B 1.248(11)
N2C O1C 1.221(16)
N2C O2C 1.241(18)
N2D O2D 1.25(4)
N2D O1D 1.28(4)
